data_4065674
loop_
_publ_author_name
'Rupar, Paul A.'
'Staroverov, Viktor N.'
'Baines, Kim M.'

_publ_section_title
;
 Reactivity Studies of N-Heterocyclic Carbene Complexes of
 Germanium(II)&#x2020;
;
_journal_issue 21
_journal_name_full Organometallics
_journal_page_first 4871
_journal_paper_doi 10.1021/om100059z
_journal_volume 29
_journal_year 2010
_chemical_formula_sum 'C12 H23 Ge I3 N2'
_chemical_formula_weight 648.61
_chemical_properties_physical air-sensitive
_space_group_IT_number 19
_symmetry_cell_setting orthorhombic
_symmetry_Int_Tables_number 19
_symmetry_space_group_name_Hall 'P 2ac 2ab'
_symmetry_space_group_name_H-M 'P 21 21 21'
_atom_sites_solution_hydrogens geom
_atom_sites_solution_primary direct
_atom_sites_solution_secondary difmap
_audit_creation_method SHELXL-97
_cell_angle_alpha 90.00
_cell_angle_beta 90.00
_cell_angle_gamma 90.00
_cell_formula_units_Z 4
_cell_length_a 10.246(2)
_cell_length_b 12.522(3)
_cell_length_c 14.850(3)
_cell_measurement_temperature 150(2)
_cell_volume 1905.3(7)
_computing_cell_refinement 'DENZO-SMN (Otwinowski & Minor, 1997)'
_computing_data_collection 'COLLECT (Nonius, 1997-2001)'
_computing_data_reduction DENZO-SMN
_computing_molecular_graphics 'SHELXTL/PC (Sheldrick, 2001)'
_computing_publication_material SHELXTL/PC
_computing_structure_refinement 'SHELXL-97 (Sheldrick, 1997)'
_computing_structure_solution 'SHELXS-97 (Sheldrick, 1997)'
_diffrn_ambient_temperature 150(2)
_diffrn_measured_fraction_theta_full 0.999
_diffrn_measured_fraction_theta_max 0.999
_diffrn_measurement_device_type 'Nonius Kappa-CCD'
_diffrn_measurement_method '\f scans, and \w scans with \k offsets'
_diffrn_radiation_monochromator graphite
_diffrn_radiation_probe x-ray
_diffrn_radiation_type MoK\a
_diffrn_radiation_wavelength 0.71073
_diffrn_reflns_av_R_equivalents 0.0000
_diffrn_reflns_av_sigmaI/netI 0.0866
_diffrn_reflns_limit_h_max 14
_diffrn_reflns_limit_h_min -14
_diffrn_reflns_limit_k_max 17
_diffrn_reflns_limit_k_min -17
_diffrn_reflns_limit_l_max 20
_diffrn_reflns_limit_l_min -20
_diffrn_reflns_number 5559
_diffrn_reflns_theta_full 30.04
_diffrn_reflns_theta_max 30.04
_diffrn_reflns_theta_min 2.13
_diffrn_source 'fine-focus sealed tube'
_exptl_absorpt_coefficient_mu 6.458
_exptl_absorpt_correction_T_max 0.6430
_exptl_absorpt_correction_T_min 0.2951
_exptl_absorpt_correction_type multi-scan
_exptl_absorpt_process_details 'DENZO-SMN (Otwinowski & Minor, 1997)'
_exptl_crystal_colour 'pale green'
_exptl_crystal_density_diffrn 2.261
_exptl_crystal_density_method 'not measured'
_exptl_crystal_description plate
_exptl_crystal_F_000 1200
_exptl_crystal_recrystallization_method CH3CN/Et2O
_exptl_crystal_size_max 0.25
_exptl_crystal_size_mid 0.20
_exptl_crystal_size_min 0.08
_refine_diff_density_max 1.266
_refine_diff_density_min -1.759
_refine_diff_density_rms 0.273
_refine_ls_abs_structure_details 'Flack H D (1983), Acta Cryst. A39, 876-881'
_refine_ls_abs_structure_Flack 0.11(4)
_refine_ls_extinction_method none
_refine_ls_goodness_of_fit_ref 0.994
_refine_ls_hydrogen_treatment constr
_refine_ls_matrix_type full
_refine_ls_number_parameters 171
_refine_ls_number_reflns 5559
_refine_ls_number_restraints 0
_refine_ls_restrained_S_all 0.994
_refine_ls_R_factor_all 0.1095
_refine_ls_R_factor_gt 0.0526
_refine_ls_shift/su_max 0.000
_refine_ls_shift/su_mean 0.000
_refine_ls_structure_factor_coef Fsqd
_refine_ls_weighting_details 'calc w=1/[\s^2^(Fo^2^)+(0.0732P)^2^+0.0000P] where P=(Fo^2^+2Fc^2^)/3'
_refine_ls_weighting_scheme calc
_refine_ls_wR_factor_gt 0.1125
_refine_ls_wR_factor_ref 0.1357
_reflns_number_gt 3550
_reflns_number_total 5559
_reflns_threshold_expression >2sigma(I)
_cod_data_source_file om100059z_si_001.cif
_cod_data_source_block 08156
_cod_original_cell_volume 1905.2(7)
_cod_database_code 4065674

loop_
_symmetry_equiv_pos_as_xyz
'x, y, z'
'-x+1/2, -y, z+1/2'
'-x, y+1/2, -z+1/2'
'x+1/2, -y+1/2, -z'

loop_
_atom_site_label
_atom_site_type_symbol
_atom_site_fract_x
_atom_site_fract_y
_atom_site_fract_z
_atom_site_U_iso_or_equiv
_atom_site_adp_type
_atom_site_occupancy
_atom_site_symmetry_multiplicity
_atom_site_calc_flag
_atom_site_refinement_flags
I1 I -0.21762(6) 0.56441(5) 0.89125(5) 0.03545(18) Uani 1 1 d .
I2 I 0.07682(6) 0.43703(6) 0.47587(5) 0.03763(17) Uani 1 1 d .
I3 I 0.06825(7) 0.48117(5) 0.72105(5) 0.03825(19) Uani 1 1 d .
Ge Ge 0.02899(9) 0.55673(8) 0.87646(8) 0.0271(2) Uani 1 1 d .
C1 C 0.0767(8) 0.4669(7) 0.9817(7) 0.0250(19) Uani 1 1 d .
N4 N 0.1302(6) 0.3664(5) 0.9850(6) 0.0224(17) Uani 1 1 d .
N2 N 0.0468(7) 0.4936(6) 1.0661(5) 0.0228(17) Uani 1 1 d .
C6 C 0.0626(10) 0.4100(8) 1.2219(7) 0.036(2) Uani 1 1 d .
H6A H -0.0312 0.4104 1.2350 0.054 Uiso 1 1 calc R
H6B H 0.1035 0.4728 1.2494 0.054 Uiso 1 1 calc R
H6C H 0.1020 0.3450 1.2466 0.054 Uiso 1 1 calc R
C3 C 0.0827(8) 0.4128(7) 1.1234(6) 0.026(2) Uani 1 1 d .
C11 C 0.1844(9) 0.3094(7) 0.9056(7) 0.028(2) Uani 1 1 d .
H11 H 0.1937 0.3645 0.8573 0.034 Uiso 1 1 calc R
C12 C 0.0877(10) 0.2298(8) 0.8706(8) 0.039(3) Uani 1 1 d .
H12A H 0.0715 0.1752 0.9166 0.059 Uiso 1 1 calc R
H12B H 0.1225 0.1959 0.8162 0.059 Uiso 1 1 calc R
H12C H 0.0057 0.2663 0.8561 0.059 Uiso 1 1 calc R
C4 C 0.1336(9) 0.3338(7) 1.0723(7) 0.028(2) Uani 1 1 d .
C20 C 0.1051(10) 0.6978(7) 0.8815(8) 0.037(3) Uani 1 1 d .
H20A H 0.0578 0.7412 0.9257 0.055 Uiso 1 1 calc R
H20B H 0.0990 0.7315 0.8221 0.055 Uiso 1 1 calc R
H20C H 0.1969 0.6923 0.8993 0.055 Uiso 1 1 calc R
C7 C 0.1760(10) 0.2246(8) 1.1050(8) 0.040(3) Uani 1 1 d .
H7A H 0.1431 0.1698 1.0637 0.060 Uiso 1 1 calc R
H7B H 0.1409 0.2119 1.1654 0.060 Uiso 1 1 calc R
H7C H 0.2716 0.2214 1.1069 0.060 Uiso 1 1 calc R
C8 C -0.0077(9) 0.5985(7) 1.0935(8) 0.031(2) Uani 1 1 d .
H8 H -0.0293 0.6370 1.0364 0.037 Uiso 1 1 calc R
C9 C -0.1336(10) 0.5901(9) 1.1452(8) 0.044(3) Uani 1 1 d .
H9A H -0.1826 0.5276 1.1244 0.066 Uiso 1 1 calc R
H9B H -0.1857 0.6547 1.1355 0.066 Uiso 1 1 calc R
H9C H -0.1145 0.5825 1.2096 0.066 Uiso 1 1 calc R
C10 C 0.0967(11) 0.6650(7) 1.1402(9) 0.043(3) Uani 1 1 d .
H10A H 0.1082 0.6396 1.2021 0.065 Uiso 1 1 calc R
H10B H 0.0699 0.7401 1.1410 0.065 Uiso 1 1 calc R
H10C H 0.1794 0.6581 1.1074 0.065 Uiso 1 1 calc R
C13 C 0.3198(9) 0.2653(9) 0.9209(8) 0.040(3) Uani 1 1 d .
H13A H 0.3144 0.2012 0.9586 0.059 Uiso 1 1 calc R
H13B H 0.3736 0.3192 0.9512 0.059 Uiso 1 1 calc R
H13C H 0.3594 0.2469 0.8629 0.059 Uiso 1 1 calc R

loop_
_atom_site_aniso_label
_atom_site_aniso_U_11
_atom_site_aniso_U_22
_atom_site_aniso_U_33
_atom_site_aniso_U_23
_atom_site_aniso_U_13
_atom_site_aniso_U_12
I1 0.0278(3) 0.0317(3) 0.0469(5) -0.0009(3) -0.0048(3) 0.0023(3)
I2 0.0350(3) 0.0462(4) 0.0317(4) -0.0034(3) -0.0006(3) -0.0060(3)
I3 0.0487(4) 0.0369(3) 0.0291(4) -0.0019(3) 0.0002(3) 0.0101(3)
Ge 0.0292(4) 0.0221(4) 0.0301(7) 0.0015(5) -0.0004(4) 0.0022(4)
C1 0.020(4) 0.029(5) 0.026(5) 0.011(4) 0.007(4) 0.006(4)
N4 0.016(3) 0.024(4) 0.027(5) 0.000(3) 0.000(3) 0.005(3)
N2 0.030(4) 0.020(4) 0.018(4) 0.003(3) 0.002(3) 0.000(3)
C6 0.047(6) 0.033(5) 0.029(6) 0.003(4) -0.001(5) 0.001(4)
C3 0.025(4) 0.028(5) 0.023(5) 0.000(4) 0.006(4) -0.007(4)
C11 0.032(5) 0.025(5) 0.027(6) -0.004(4) 0.000(4) 0.003(4)
C12 0.043(6) 0.029(5) 0.045(8) -0.010(5) 0.003(6) -0.007(5)
C4 0.026(4) 0.024(5) 0.034(7) 0.003(4) -0.005(4) -0.002(4)
C20 0.044(6) 0.027(5) 0.039(7) 0.007(5) 0.002(5) -0.004(4)
C7 0.046(6) 0.026(5) 0.047(8) 0.007(5) 0.003(6) 0.015(4)
C8 0.042(5) 0.020(4) 0.032(7) -0.002(4) 0.001(5) 0.006(4)
C9 0.042(6) 0.049(7) 0.040(8) -0.007(6) 0.007(5) 0.012(5)
C10 0.055(7) 0.021(5) 0.054(8) -0.009(5) -0.010(6) -0.005(5)
C13 0.031(5) 0.041(6) 0.047(8) -0.003(5) -0.001(5) 0.009(5)

loop_
_atom_type_symbol
_atom_type_description
_atom_type_scat_dispersion_real
_atom_type_scat_dispersion_imag
_atom_type_scat_source
C C 0.0033 0.0016 'International Tables Vol C Tables 4.2.6.8 and 6.1.1.4'
H H 0.0000 0.0000 'International Tables Vol C Tables 4.2.6.8 and 6.1.1.4'
N N 0.0061 0.0033 'International Tables Vol C Tables 4.2.6.8 and 6.1.1.4'
Ge Ge 0.1547 1.8001 'International Tables Vol C Tables 4.2.6.8 and 6.1.1.4'
I I -0.4742 1.8119 'International Tables Vol C Tables 4.2.6.8 and 6.1.1.4'

loop_
_geom_angle_atom_site_label_1
_geom_angle_atom_site_label_2
_geom_angle_atom_site_label_3
_geom_angle
C20 Ge C1 112.8(4)
C20 Ge I3 108.3(3)
C1 Ge I3 117.9(3)
C20 Ge I1 111.3(3)
C1 Ge I1 101.4(2)
I3 Ge I1 104.58(4)
N2 C1 N4 106.8(8)
N2 C1 Ge 122.7(6)
N4 C1 Ge 130.2(7)
C4 N4 C1 108.6(8)
C4 N4 C11 127.1(7)
C1 N4 C11 124.1(8)
C1 N2 C3 109.6(7)
C1 N2 C8 124.5(8)
C3 N2 C8 125.7(8)
C4 C3 N2 107.2(8)
C4 C3 C6 126.3(9)
N2 C3 C6 126.4(8)
N4 C11 C12 110.3(8)
N4 C11 C13 113.6(8)
C12 C11 C13 114.6(8)
C3 C4 N4 107.8(8)
C3 C4 C7 126.4(10)
N4 C4 C7 125.7(9)
N2 C8 C9 113.6(8)
N2 C8 C10 110.1(8)
C9 C8 C10 114.1(9)

loop_
_geom_bond_atom_site_label_1
_geom_bond_atom_site_label_2
_geom_bond_distance
I1 Ge 2.5380(12)
I3 Ge 2.5265(14)
Ge C20 1.932(9)
Ge C1 1.987(9)
C1 N2 1.333(12)
C1 N4 1.374(11)
N4 C4 1.360(12)
N4 C11 1.486(12)
N2 C3 1.372(11)
N2 C8 1.484(11)
C6 C3 1.478(14)
C3 C4 1.351(13)
C11 C12 1.499(13)
C11 C13 1.510(13)
C4 C7 1.515(13)
C8 C9 1.504(14)
C8 C10 1.523(14)
